data_2215432
loop_
_publ_author_name
'Li-Fang Pan'
'Yue-Qing Lu'
'Quan Qin'
'Chen-Ze Qi'
'Qing-Bao Song'

_publ_section_title 1-[5-(2-Chloropyridin-3-yl)-2-methyl-2-phenyl-1,3,4-oxadiazol-3(2<i>H</i>)-yl]ethanone
_journal_coeditor_code CV2288
_journal_issue 10
_journal_name_full 'Acta Crystallographica Section E'
_journal_page_first o3988
_journal_page_last o3988
_journal_paper_doi 10.1107/S1600536807042729
_journal_volume 63
_journal_year 2007
_chemical_formula_iupac 'C16 H14 Cl N3 O2'
_chemical_formula_moiety 'C16 H14 Cl N3 O2'
_chemical_formula_sum 'C16 H14 Cl N3 O2'
_chemical_formula_weight 315.75
_chemical_name_systematic 1-[5-(2-Chloropyridin-3-yl)-2-methyl-2-phenyl-1,3,4-oxadiazol-3(2H)-yl]ethanone
_space_group_IT_number 14
_symmetry_cell_setting monoclinic
_symmetry_space_group_name_Hall '-P 2ybc'
_symmetry_space_group_name_H-M 'P 1 21/c 1'
_atom_sites_solution_hydrogens geom
_atom_sites_solution_primary direct
_atom_sites_solution_secondary difmap
_audit_creation_method SHELXL-97
_cell_angle_alpha 90.00
_cell_angle_beta 93.0300(10)
_cell_angle_gamma 90.00
_cell_formula_units_Z 4
_cell_length_a 7.7788(7)
_cell_length_b 24.625(2)
_cell_length_c 7.9948(8)
_cell_measurement_reflns_used 4932
_cell_measurement_temperature 273(2)
_cell_measurement_theta_max 27.64
_cell_measurement_theta_min 2.62
_cell_volume 1529.3(2)
_computing_cell_refinement 'SAINT (Bruker, 2000)'
_computing_data_collection 'SMART (Bruker, 2000)'
_computing_data_reduction 'SAINT (Bruker, 2000)'
_computing_molecular_graphics 'SHELXTL (Bruker, 2000)'
_computing_publication_material 'SHELXTL (Bruker, 2000)'
_computing_structure_refinement 'SHELXL97 (Sheldrick, 1997)'
_computing_structure_solution 'SHELXS97 (Sheldrick, 1997)'
_diffrn_ambient_temperature 273(2)
_diffrn_measured_fraction_theta_full 0.995
_diffrn_measured_fraction_theta_max 0.995
_diffrn_measurement_device_type 'Bruker APEXII CCD area-detector'
_diffrn_measurement_method '\f and \w'
_diffrn_radiation_monochromator graphite
_diffrn_radiation_source 'fine-focus sealed tube'
_diffrn_radiation_type MoK\a
_diffrn_radiation_wavelength 0.71073
_diffrn_reflns_av_R_equivalents 0.0187
_diffrn_reflns_av_sigmaI/netI 0.0169
_diffrn_reflns_limit_h_max 10
_diffrn_reflns_limit_h_min -10
_diffrn_reflns_limit_k_max 32
_diffrn_reflns_limit_k_min -32
_diffrn_reflns_limit_l_max 10
_diffrn_reflns_limit_l_min -10
_diffrn_reflns_number 13995
_diffrn_reflns_theta_full 28.19
_diffrn_reflns_theta_max 28.19
_diffrn_reflns_theta_min 2.62
_diffrn_standards_decay_% 0
_diffrn_standards_interval_count 0
_diffrn_standards_interval_time 0
_diffrn_standards_number 0
_exptl_absorpt_coefficient_mu 0.260
_exptl_absorpt_correction_T_max 0.9795
_exptl_absorpt_correction_T_min 0.9695
_exptl_absorpt_correction_type multi-scan
_exptl_absorpt_process_details '(SADABS; Bruker, 2000)'
_exptl_crystal_colour colourless
_exptl_crystal_density_diffrn 1.371
_exptl_crystal_density_method 'not measured'
_exptl_crystal_description block
_exptl_crystal_F_000 656
_exptl_crystal_size_max 0.12
_exptl_crystal_size_mid 0.10
_exptl_crystal_size_min 0.08
_refine_diff_density_max 0.205
_refine_diff_density_min -0.254
_refine_ls_extinction_coef 0.0039(12)
_refine_ls_extinction_expression Fc^*^=kFc[1+0.001xFc^2^\l^3^/sin(2\q)]^-1/4^
_refine_ls_extinction_method 'SHELXL97 (Sheldrick, 1997)'
_refine_ls_goodness_of_fit_ref 1.000
_refine_ls_hydrogen_treatment noref
_refine_ls_matrix_type full
_refine_ls_number_parameters 202
_refine_ls_number_reflns 3751
_refine_ls_number_restraints 0
_refine_ls_restrained_S_all 1.000
_refine_ls_R_factor_all 0.0491
_refine_ls_R_factor_gt 0.0364
_refine_ls_shift/su_max 0.000
_refine_ls_shift/su_mean 0.000
_refine_ls_structure_factor_coef Fsqd
_refine_ls_weighting_details 'calc w=1/[\s^2^(Fo^2^)+(0.0526P)^2^+0.2948P] where P=(Fo^2^+2Fc^2^)/3'
_refine_ls_weighting_scheme calc
_refine_ls_wR_factor_gt 0.0967
_refine_ls_wR_factor_ref 0.1053
_reflns_number_gt 2953
_reflns_number_total 3751
_reflns_threshold_expression I>2\s(I)
_cod_data_source_file cv2288.cif
_cod_data_source_block I
_cod_depositor_comments
;
The following automatic conversions were performed:
'_symmetry_cell_setting' value 'Monoclinic' changed to 'monoclinic'
according to '/home/saulius/struct/CIF-dictionaries/cif_core.dic'
dictionary named 'cif_core.dic' version 2.4.1 from 2010-06-29.

Automatic conversion script
Id: cif_fix_enum 1527 2010-12-29 10:47:43Z saulius 

The following automatic conversions were performed:

'_symmetry_cell_setting' value 'Monoclinic' changed to 'monoclinic'
according to /home/saulius/struct/CIF-dictionaries/cif_core.dic
dictionary named 'cif_core.dic' version 2.4.1 from 2010-06-29.

Automatic conversion script
Id: cif_fix_values 1715 2011-07-08 13:25:40Z adriana 
;
_cod_original_sg_symbol_H-M 'P 21/c'
_cod_database_code 2215432
_cod_database_fobs_code 2215432

loop_
_symmetry_equiv_pos_as_xyz
'x, y, z'
'-x, y+1/2, -z+1/2'
'-x, -y, -z'
'x, -y-1/2, z-1/2'

loop_
_atom_site_type_symbol
_atom_site_label
_atom_site_fract_x
_atom_site_fract_y
_atom_site_fract_z
_atom_site_U_iso_or_equiv
_atom_site_adp_type
_atom_site_calc_flag
_atom_site_refinement_flags
_atom_site_occupancy
C C1 0.28346(18) 0.52714(5) -0.02816(18) 0.0444(3) Uani d . 1
C C2 0.27771(17) 0.50607(5) 0.13417(17) 0.0412(3) Uani d . 1
C C3 0.3456(2) 0.53918(6) 0.2626(2) 0.0546(4) Uani d . 1
H H3 0.3440 0.5276 0.3732 0.066 Uiso calc R 1
C C4 0.4152(2) 0.58909(7) 0.2260(2) 0.0653(4) Uani d . 1
H H4 0.4613 0.6114 0.3107 0.078 Uiso calc R 1
C C5 0.4145(2) 0.60475(7) 0.0619(2) 0.0668(5) Uani d . 1
H H5 0.4621 0.6383 0.0375 0.080 Uiso calc R 1
C C6 0.20863(17) 0.45270(5) 0.17689(16) 0.0415(3) Uani d . 1
C C7 0.14495(19) 0.38600(5) 0.36193(16) 0.0448(4) Uani d . 1
C C8 0.01531(18) 0.32860(5) 0.12329(17) 0.0443(3) Uani d . 1
C C9 -0.0074(2) 0.32372(7) -0.06330(19) 0.0611(4) Uani d . 1
H H9A 0.1034 0.3215 -0.1103 0.092 Uiso calc R 1
H H9B -0.0680 0.3550 -0.1076 0.092 Uiso calc R 1
H H9C -0.0723 0.2915 -0.0915 0.092 Uiso calc R 1
C C10 -0.0073(2) 0.39235(7) 0.47005(19) 0.0563(4) Uani d . 1
H H10A 0.0315 0.4056 0.5785 0.084 Uiso calc R 1
H H10B -0.0627 0.3578 0.4818 0.084 Uiso calc R 1
H H10C -0.0876 0.4177 0.4185 0.084 Uiso calc R 1
C C11 0.28433(17) 0.34702(5) 0.42702(16) 0.0419(3) Uani d . 1
C C12 0.2521(2) 0.30728(6) 0.54395(18) 0.0528(4) Uani d . 1
H H12 0.1425 0.3042 0.5844 0.063 Uiso calc R 1
C C13 0.3805(2) 0.27214(7) 0.6013(2) 0.0667(5) Uani d . 1
H H13 0.3576 0.2463 0.6821 0.080 Uiso calc R 1
C C14 0.5419(2) 0.27503(7) 0.5398(2) 0.0674(5) Uani d . 1
H H14 0.6281 0.2513 0.5784 0.081 Uiso calc R 1
C C15 0.5750(2) 0.31361(8) 0.4199(2) 0.0640(5) Uani d . 1
H H15 0.6832 0.3153 0.3759 0.077 Uiso calc R 1
C C16 0.4476(2) 0.34980(7) 0.36515(18) 0.0530(4) Uani d . 1
H H16 0.4717 0.3761 0.2864 0.064 Uiso calc R 1
Cl Cl1 0.20295(6) 0.491105(16) -0.20175(5) 0.06009(14) Uani d . 1
N N1 0.34943(18) 0.57466(5) -0.06525(18) 0.0590(3) Uani d . 1
N N2 0.13810(15) 0.41731(4) 0.07904(14) 0.0432(3) Uani d . 1
N N3 0.09365(16) 0.37466(5) 0.18324(14) 0.0463(3) Uani d . 1
O O1 -0.02848(15) 0.29362(4) 0.22043(13) 0.0579(3) Uani d . 1
O O2 0.22132(15) 0.43973(4) 0.34306(12) 0.0540(3) Uani d . 1

loop_
_atom_site_aniso_label
_atom_site_aniso_U_11
_atom_site_aniso_U_22
_atom_site_aniso_U_33
_atom_site_aniso_U_12
_atom_site_aniso_U_13
_atom_site_aniso_U_23
C1 0.0459(7) 0.0390(7) 0.0489(7) 0.0045(5) 0.0094(6) 0.0056(6)
C2 0.0427(7) 0.0353(6) 0.0460(7) 0.0014(5) 0.0052(5) 0.0023(5)
C3 0.0667(10) 0.0438(8) 0.0533(8) -0.0054(7) 0.0025(7) -0.0007(6)
C4 0.0774(11) 0.0456(8) 0.0727(11) -0.0125(8) 0.0023(9) -0.0081(8)
C5 0.0770(11) 0.0414(8) 0.0832(12) -0.0122(8) 0.0152(9) 0.0062(8)
C6 0.0488(7) 0.0384(7) 0.0373(6) 0.0001(5) 0.0032(5) 0.0039(5)
C7 0.0613(11) 0.0386(9) 0.0344(8) -0.0103(8) 0.0008(7) 0.0020(7)
C8 0.0501(7) 0.0391(7) 0.0435(7) -0.0024(6) 0.0012(6) 0.0001(5)
C9 0.0839(11) 0.0541(9) 0.0447(8) -0.0056(8) -0.0037(7) -0.0077(7)
C10 0.0645(10) 0.0585(9) 0.0464(8) 0.0053(7) 0.0071(7) 0.0031(7)
C11 0.0498(7) 0.0417(7) 0.0341(6) -0.0089(6) 0.0006(5) -0.0002(5)
C12 0.0547(8) 0.0537(9) 0.0503(8) -0.0033(7) 0.0047(6) 0.0130(7)
C13 0.0710(11) 0.0582(10) 0.0700(11) 0.0022(8) -0.0035(9) 0.0183(8)
C14 0.0628(10) 0.0606(10) 0.0771(12) 0.0071(8) -0.0119(9) -0.0054(9)
C15 0.0471(8) 0.0777(12) 0.0675(10) -0.0087(8) 0.0041(7) -0.0211(9)
C16 0.0563(9) 0.0599(9) 0.0431(7) -0.0147(7) 0.0068(6) -0.0028(6)
Cl1 0.0826(3) 0.0537(2) 0.0438(2) -0.00125(18) 0.00217(18) 0.00691(15)
N1 0.0705(9) 0.0428(7) 0.0650(8) -0.0036(6) 0.0162(7) 0.0106(6)
N2 0.0534(7) 0.0389(6) 0.0373(6) -0.0043(5) 0.0033(5) 0.0062(4)
N3 0.0637(7) 0.0406(6) 0.0340(5) -0.0109(5) -0.0017(5) 0.0051(4)
O1 0.0746(7) 0.0450(6) 0.0541(6) -0.0142(5) 0.0051(5) 0.0044(5)
O2 0.0836(7) 0.0399(5) 0.0376(5) -0.0148(5) -0.0035(5) 0.0035(4)

loop_
_atom_type_symbol
_atom_type_description
_atom_type_scat_dispersion_real
_atom_type_scat_dispersion_imag
_atom_type_scat_source
C C 0.0033 0.0016 'International Tables Vol C Tables 4.2.6.8 and 6.1.1.4'
H H 0.0000 0.0000 'International Tables Vol C Tables 4.2.6.8 and 6.1.1.4'
N N 0.0061 0.0033 'International Tables Vol C Tables 4.2.6.8 and 6.1.1.4'
O O 0.0106 0.0060 'International Tables Vol C Tables 4.2.6.8 and 6.1.1.4'
Cl Cl 0.1484 0.1585 'International Tables Vol C Tables 4.2.6.8 and 6.1.1.4'

loop_
_geom_angle_atom_site_label_1
_geom_angle_atom_site_label_2
_geom_angle_atom_site_label_3
_geom_angle
N1 C1 C2 124.70(14)
N1 C1 Cl1 113.72(11)
C2 C1 Cl1 121.58(11)
C3 C2 C1 115.89(13)
C3 C2 C6 118.83(12)
C1 C2 C6 125.28(12)
C4 C3 C2 120.19(15)
C4 C3 H3 119.9
C2 C3 H3 119.9
C5 C4 C3 118.21(16)
C5 C4 H4 120.9
C3 C4 H4 120.9
N1 C5 C4 123.77(15)
N1 C5 H5 118.1
C4 C5 H5 118.1
N2 C6 O2 116.35(11)
N2 C6 C2 128.33(12)
O2 C6 C2 115.32(11)
O2 C7 N3 99.23(9)
O2 C7 C10 107.49(12)
N3 C7 C10 112.94(12)
O2 C7 C11 108.71(11)
N3 C7 C11 111.13(11)
C10 C7 C11 115.87(12)
O1 C8 N3 119.90(13)
O1 C8 C9 123.70(13)
N3 C8 C9 116.38(12)
C8 C9 H9A 109.5
C8 C9 H9B 109.5
H9A C9 H9B 109.5
C8 C9 H9C 109.5
H9A C9 H9C 109.5
H9B C9 H9C 109.5
C7 C10 H10A 109.5
C7 C10 H10B 109.5
H10A C10 H10B 109.5
C7 C10 H10C 109.5
H10A C10 H10C 109.5
H10B C10 H10C 109.5
C12 C11 C16 118.48(14)
C12 C11 C7 121.73(13)
C16 C11 C7 119.76(12)
C13 C12 C11 120.83(15)
C13 C12 H12 119.6
C11 C12 H12 119.6
C14 C13 C12 120.50(16)
C14 C13 H13 119.8
C12 C13 H13 119.8
C13 C14 C15 119.38(16)
C13 C14 H14 120.3
C15 C14 H14 120.3
C14 C15 C16 120.27(16)
C14 C15 H15 119.9
C16 C15 H15 119.9
C15 C16 C11 120.51(15)
C15 C16 H16 119.7
C11 C16 H16 119.7
C1 N1 C5 117.24(14)
C6 N2 N3 105.08(10)
C8 N3 N2 122.46(11)
C8 N3 C7 125.85(11)
N2 N3 C7 111.68(10)
C6 O2 C7 107.66(10)

loop_
_geom_bond_atom_site_label_1
_geom_bond_atom_site_label_2
_geom_bond_distance
C1 N1 1.3179(18)
C1 C2 1.4006(19)
C1 Cl1 1.7360(15)
C2 C3 1.393(2)
C2 C6 1.4670(18)
C3 C4 1.380(2)
C3 H3 0.9300
C4 C5 1.367(3)
C4 H4 0.9300
C5 N1 1.336(2)
C5 H5 0.9300
C6 N2 1.2755(17)
C6 O2 1.3648(16)
C7 O2 1.4615(16)
C7 N3 1.4892(16)
C7 C10 1.511(2)
C7 C11 1.519(2)
C8 O1 1.2203(17)
C8 N3 1.3626(17)
C8 C9 1.498(2)
C9 H9A 0.9600
C9 H9B 0.9600
C9 H9C 0.9600
C10 H10A 0.9600
C10 H10B 0.9600
C10 H10C 0.9600
C11 C12 1.3854(19)
C11 C16 1.389(2)
C12 C13 1.382(2)
C12 H12 0.9300
C13 C14 1.374(3)
C13 H13 0.9300
C14 C15 1.383(3)
C14 H14 0.9300
C15 C16 1.387(2)
C15 H15 0.9300
C16 H16 0.9300
N2 N3 1.3953(15)

loop_
_geom_torsion_atom_site_label_1
_geom_torsion_atom_site_label_2
_geom_torsion_atom_site_label_3
_geom_torsion_atom_site_label_4
_geom_torsion
N1 C1 C2 C3 0.9(2)
Cl1 C1 C2 C3 -179.60(11)
N1 C1 C2 C6 -178.39(14)
Cl1 C1 C2 C6 1.1(2)
C1 C2 C3 C4 -0.9(2)
C6 C2 C3 C4 178.49(15)
C2 C3 C4 C5 0.3(3)
C3 C4 C5 N1 0.4(3)
C3 C2 C6 N2 178.23(14)
C1 C2 C6 N2 -2.5(2)
C3 C2 C6 O2 -1.43(19)
C1 C2 C6 O2 177.89(13)
O2 C7 C11 C12 141.40(13)
N3 C7 C11 C12 -110.40(14)
C10 C7 C11 C12 20.27(19)
O2 C7 C11 C16 -40.53(16)
N3 C7 C11 C16 67.68(15)
C10 C7 C11 C16 -161.65(13)
C16 C11 C12 C13 1.8(2)
C7 C11 C12 C13 179.85(15)
C11 C12 C13 C14 -1.8(3)
C12 C13 C14 C15 0.2(3)
C13 C14 C15 C16 1.4(3)
C14 C15 C16 C11 -1.4(2)
C12 C11 C16 C15 -0.2(2)
C7 C11 C16 C15 -178.30(13)
C2 C1 N1 C5 -0.3(2)
Cl1 C1 N1 C5 -179.82(12)
C4 C5 N1 C1 -0.4(3)
O2 C6 N2 N3 0.54(16)
C2 C6 N2 N3 -179.11(13)
O1 C8 N3 N2 -176.44(13)
C9 C8 N3 N2 5.2(2)
O1 C8 N3 C7 4.6(2)
C9 C8 N3 C7 -173.76(14)
C6 N2 N3 C8 -179.60(13)
C6 N2 N3 C7 -0.53(15)
O2 C7 N3 C8 179.35(13)
C10 C7 N3 C8 -67.11(18)
C11 C7 N3 C8 65.07(17)
O2 C7 N3 N2 0.32(14)
C10 C7 N3 N2 113.86(13)
C11 C7 N3 N2 -113.96(12)
N2 C6 O2 C7 -0.35(17)
C2 C6 O2 C7 179.35(11)
N3 C7 O2 C6 -0.01(14)
C10 C7 O2 C6 -117.73(12)
C11 C7 O2 C6 116.13(12)
